data_4516988
loop_
_publ_author_name
'Wirtz, Lisa'
'Jourdain, Matthias'
'Huch, Volker'
'Zimmer, Michael'
'Sch\"afer, Andr\'e'

_publ_section_title
;
 Synthesis, Structure, and Reactivity of Disiloxa[3]tetrelocenophanes.
;
_journal_issue 19
_journal_name_full 'ACS omega'
_journal_page_first 18355
_journal_page_last 18360
_journal_paper_doi 10.1021/acsomega.9b02605
_journal_volume 4
_journal_year 2019
_chemical_formula_moiety 'C21 H32 N2 O Si2 Sn'
_chemical_formula_sum 'C21 H32 N2 O Si2 Sn'
_chemical_formula_weight 503.35
_space_group_crystal_system orthorhombic
_space_group_IT_number 62
_space_group_name_Hall '-P 2ac 2n'
_space_group_name_H-M_alt 'P n m a'
_atom_sites_solution_hydrogens mixed
_audit_creation_method SHELXL-2014/6
_cell_angle_alpha 90
_cell_angle_beta 90
_cell_angle_gamma 90
_cell_formula_units_Z 4
_cell_length_a 16.7562(6)
_cell_length_b 12.0231(5)
_cell_length_c 11.4859(4)
_cell_measurement_reflns_used 9774
_cell_measurement_temperature 142(2)
_cell_measurement_theta_max 35.67
_cell_measurement_theta_min 2.45
_cell_volume 2313.97(15)
_computing_cell_refinement 'Bruker SAINT'
_computing_data_collection 'Bruker APEX2'
_computing_data_reduction 'Bruker SAINT'
_computing_molecular_graphics 'Bruker SHELXTL'
_computing_publication_material 'Bruker SHELXTL'
_computing_structure_refinement 'SHELXL-2014/6 (Sheldrick, 2014)'
_computing_structure_solution 'SHELXS-97 (Sheldrick 2008)'
_diffrn_ambient_temperature 142(2)
_diffrn_measured_fraction_theta_full 1.000
_diffrn_measured_fraction_theta_max 0.987
_diffrn_measurement_device_type 'Bruker APEX-II CCD'
_diffrn_measurement_method '\f and \w scans'
_diffrn_radiation_type MoK\a
_diffrn_radiation_wavelength 0.71073
_diffrn_reflns_av_R_equivalents 0.0370
_diffrn_reflns_av_unetI/netI 0.0305
_diffrn_reflns_Laue_measured_fraction_full 1.000
_diffrn_reflns_Laue_measured_fraction_max 0.987
_diffrn_reflns_limit_h_max 25
_diffrn_reflns_limit_h_min -28
_diffrn_reflns_limit_k_max 19
_diffrn_reflns_limit_k_min -20
_diffrn_reflns_limit_l_max 19
_diffrn_reflns_limit_l_min -18
_diffrn_reflns_number 26404
_diffrn_reflns_point_group_measured_fraction_full 1.000
_diffrn_reflns_point_group_measured_fraction_max 0.987
_diffrn_reflns_theta_full 25.242
_diffrn_reflns_theta_max 36.638
_diffrn_reflns_theta_min 2.150
_exptl_absorpt_coefficient_mu 1.221
_exptl_absorpt_correction_T_max 0.7471
_exptl_absorpt_correction_T_min 0.6827
_exptl_absorpt_correction_type multi-scan
_exptl_absorpt_process_details
;
 SADABS 2016/2: Krause, L., Herbst-Irmer, R., Sheldrick G.M. & Stalke D.,
 J. Appl. Cryst. 48 (2015) 3-10
;
_exptl_crystal_colour colourless
_exptl_crystal_density_diffrn 1.445
_exptl_crystal_description pillar
_exptl_crystal_F_000 1032
_exptl_crystal_size_max 0.682
_exptl_crystal_size_mid 0.20
_exptl_crystal_size_min 0.116
_refine_diff_density_max 0.651
_refine_diff_density_min -0.357
_refine_diff_density_rms 0.087
_refine_ls_extinction_method none
_refine_ls_goodness_of_fit_ref 1.016
_refine_ls_hydrogen_treatment mixed
_refine_ls_matrix_type full
_refine_ls_number_parameters 183
_refine_ls_number_reflns 5875
_refine_ls_number_restraints 0
_refine_ls_restrained_S_all 1.016
_refine_ls_R_factor_all 0.0361
_refine_ls_R_factor_gt 0.0247
_refine_ls_shift/su_max 0.002
_refine_ls_shift/su_mean 0.000
_refine_ls_structure_factor_coef Fsqd
_refine_ls_weighting_details 'w=1/[\s^2^(Fo^2^)+(0.0275P)^2^+0.0977P] where P=(Fo^2^+2Fc^2^)/3'
_refine_ls_weighting_scheme calc
_refine_ls_wR_factor_gt 0.0535
_refine_ls_wR_factor_ref 0.0574
_reflns_Friedel_coverage 0.000
_reflns_number_gt 4827
_reflns_number_total 5875
_reflns_threshold_expression 'I > 2\s(I)'
_cod_data_source_file ao9b02605_si_006.cif
_cod_data_source_block sh4042
_cod_database_code 4516988
_shelx_space_group_comment
; 
The symmetry employed for this shelxl refinement is uniquely defined 
by the following loop, which should always be used as a source of 
symmetry information in preference to the above space-group names. 
They are only intended as comments. 
;
_shelxl_version_number 2014/6

loop_
_space_group_symop_operation_xyz
'x, y, z'
'-x+1/2, -y, z+1/2'
'-x, y+1/2, -z'
'x+1/2, -y+1/2, -z+1/2'
'-x, -y, -z'
'x-1/2, y, -z-1/2'
'x, -y-1/2, z'
'-x-1/2, y-1/2, z-1/2'

loop_
_atom_site_label
_atom_site_type_symbol
_atom_site_fract_x
_atom_site_fract_y
_atom_site_fract_z
_atom_site_U_iso_or_equiv
_atom_site_adp_type
_atom_site_occupancy
_atom_site_site_symmetry_order
_atom_site_calc_flag
_atom_site_refinement_flags_posn
_atom_site_refinement_flags_adp
_atom_site_refinement_flags_occupancy
Sn Sn 0.64116(2) 0.2500 0.38107(2) 0.01426(3) Uani 1 2 d S T P
Si Si 0.84801(2) 0.38080(3) 0.31990(3) 0.01494(6) Uani 1 1 d . . .
O O 0.86081(7) 0.2500 0.35450(11) 0.0194(2) Uani 1 2 d S T P
N1 N 0.56805(9) 0.2500 0.65803(13) 0.0195(3) Uani 1 2 d S T P
N2 N 0.69485(9) 0.2500 0.67608(12) 0.0189(3) Uani 1 2 d S T P
C1 C 0.74139(6) 0.41914(9) 0.32011(10) 0.01607(19) Uani 1 1 d . . .
C2 C 0.69477(7) 0.45014(9) 0.42008(10) 0.0179(2) Uani 1 1 d . . .
C3 C 0.61812(8) 0.48100(10) 0.38290(11) 0.0210(2) Uani 1 1 d . . .
C4 C 0.61598(7) 0.47202(11) 0.26064(11) 0.0219(2) Uani 1 1 d . . .
C5 C 0.69030(7) 0.43486(10) 0.22243(10) 0.0190(2) Uani 1 1 d . . .
C6 C 0.90151(8) 0.46101(11) 0.43332(12) 0.0237(2) Uani 1 1 d . . .
C7 C 0.89188(9) 0.40815(14) 0.17448(12) 0.0278(3) Uani 1 1 d . . .
C8 C 0.63626(10) 0.2500 0.59488(15) 0.0189(3) Uani 1 2 d S T P
C9 C 0.58340(11) 0.2500 0.77686(14) 0.0208(3) Uani 1 2 d S T P
C10 C 0.66367(12) 0.2500 0.78850(15) 0.0214(3) Uani 1 2 d S T P
C11 C 0.48799(12) 0.2500 0.60795(17) 0.0279(4) Uani 1 2 d S T P
H11A H 0.4640 0.1762 0.6173 0.042 Uiso 0.5 1 calc R U P
H11B H 0.4912 0.2685 0.5250 0.042 Uiso 0.5 1 calc R U P
H11C H 0.4550 0.3054 0.6480 0.042 Uiso 0.5 1 calc R U P
C12 C 0.51790(14) 0.2500 0.86503(17) 0.0305(4) Uani 1 2 d S T P
H12A H 0.5406 0.2388 0.9428 0.046 Uiso 0.5 1 calc R U P
H12B H 0.4804 0.1897 0.8476 0.046 Uiso 0.5 1 calc R U P
H12C H 0.4898 0.3214 0.8625 0.046 Uiso 0.5 1 calc R U P
C13 C 0.71607(14) 0.2500 0.89297(16) 0.0315(4) Uani 1 2 d S T P
H13A H 0.7560 0.3092 0.8856 0.047 Uiso 0.5 1 calc R U P
H13B H 0.7431 0.1779 0.8994 0.047 Uiso 0.5 1 calc R U P
H13C H 0.6837 0.2629 0.9628 0.047 Uiso 0.5 1 calc R U P
C14 C 0.77971(11) 0.2500 0.65023(17) 0.0256(3) Uani 1 2 d S T P
H14A H 0.8055 0.3116 0.6915 0.038 Uiso 0.5 1 calc R U P
H14B H 0.7876 0.2590 0.5662 0.038 Uiso 0.5 1 calc R U P
H14C H 0.8033 0.1794 0.6756 0.038 Uiso 0.5 1 calc R U P
H4 H 0.7042(9) 0.4204(13) 0.1448(14) 0.023(4) Uiso 1 1 d . . .
H1 H 0.7133(9) 0.4538(12) 0.4957(13) 0.024(4) Uiso 1 1 d . . .
H3 H 0.5699(9) 0.4862(14) 0.2120(14) 0.030(4) Uiso 1 1 d . . .
H2 H 0.5759(9) 0.5065(13) 0.4293(14) 0.025(4) Uiso 1 1 d . . .
H8 H 0.9452(12) 0.3799(16) 0.1707(17) 0.047(5) Uiso 1 1 d . . .
H5 H 0.9569(10) 0.4441(14) 0.4368(14) 0.031(4) Uiso 1 1 d . . .
H6 H 0.8832(11) 0.4457(16) 0.5041(17) 0.042(5) Uiso 1 1 d . . .
H9 H 0.8619(10) 0.3655(18) 0.1153(15) 0.037(6) Uiso 1 1 d . . .
H7 H 0.8949(11) 0.5356(17) 0.4233(16) 0.042(5) Uiso 1 1 d . . .
H10 H 0.8871(12) 0.4895(19) 0.1606(19) 0.051(5) Uiso 1 1 d . . .

loop_
_atom_site_aniso_label
_atom_site_aniso_U_11
_atom_site_aniso_U_22
_atom_site_aniso_U_33
_atom_site_aniso_U_23
_atom_site_aniso_U_13
_atom_site_aniso_U_12
Sn 0.01436(5) 0.01339(5) 0.01503(5) 0.000 -0.00116(4) 0.000
Si 0.01328(13) 0.01612(14) 0.01541(13) 0.00161(10) -0.00112(10) -0.00200(10)
O 0.0179(5) 0.0164(5) 0.0238(5) 0.000 -0.0024(4) 0.000
N1 0.0219(7) 0.0157(6) 0.0208(6) 0.000 0.0025(5) 0.000
N2 0.0226(7) 0.0169(6) 0.0172(6) 0.000 0.0013(5) 0.000
C1 0.0151(5) 0.0157(5) 0.0174(4) 0.0005(4) -0.0008(4) -0.0012(4)
C2 0.0197(5) 0.0159(5) 0.0179(5) -0.0019(4) -0.0010(4) -0.0007(4)
C3 0.0193(5) 0.0169(5) 0.0267(6) -0.0006(4) 0.0033(4) 0.0038(4)
C4 0.0182(5) 0.0217(5) 0.0257(6) 0.0075(4) -0.0029(5) 0.0032(4)
C5 0.0176(5) 0.0217(5) 0.0178(5) 0.0048(4) -0.0003(4) -0.0001(4)
C6 0.0227(6) 0.0215(6) 0.0270(6) -0.0011(5) -0.0071(5) -0.0049(4)
C7 0.0219(6) 0.0407(8) 0.0208(6) 0.0074(5) 0.0032(5) -0.0008(5)
C8 0.0236(8) 0.0148(6) 0.0182(7) 0.000 0.0017(6) 0.000
C9 0.0300(9) 0.0139(7) 0.0185(7) 0.000 0.0060(6) 0.000
C10 0.0323(9) 0.0148(7) 0.0172(7) 0.000 0.0016(6) 0.000
C11 0.0225(8) 0.0280(9) 0.0332(10) 0.000 0.0009(7) 0.000
C12 0.0387(11) 0.0244(9) 0.0283(9) 0.000 0.0150(8) 0.000
C13 0.0407(12) 0.0332(10) 0.0205(8) 0.000 -0.0029(8) 0.000
C14 0.0229(8) 0.0276(9) 0.0262(8) 0.000 0.0010(7) 0.000

loop_
_atom_type_symbol
_atom_type_description
_atom_type_scat_dispersion_real
_atom_type_scat_dispersion_imag
_atom_type_scat_source
C C 0.0033 0.0016 'International Tables Vol C Tables 4.2.6.8 and 6.1.1.4'
H H 0.0000 0.0000 'International Tables Vol C Tables 4.2.6.8 and 6.1.1.4'
N N 0.0061 0.0033 'International Tables Vol C Tables 4.2.6.8 and 6.1.1.4'
O O 0.0106 0.0060 'International Tables Vol C Tables 4.2.6.8 and 6.1.1.4'
Si Si 0.0817 0.0704 'International Tables Vol C Tables 4.2.6.8 and 6.1.1.4'
Sn Sn -0.6537 1.4246 'International Tables Vol C Tables 4.2.6.8 and 6.1.1.4'

loop_
_geom_angle_atom_site_label_1
_geom_angle_atom_site_label_2
_geom_angle_atom_site_label_3
_geom_angle
_geom_angle_site_symmetry_1
_geom_angle_site_symmetry_3
C8 Sn C2 80.78(3) . 7_565
C8 Sn C2 80.78(3) . .
C2 Sn C2 134.71(5) 7_565 .
O Si C1 111.52(5) . .
O Si C6 105.43(6) . .
C1 Si C6 109.74(6) . .
O Si C7 109.71(7) . .
C1 Si C7 109.92(6) . .
C6 Si C7 110.44(7) . .
Si O Si 147.96(9) 7_565 .
C8 N1 C9 111.72(15) . .
C8 N1 C11 124.39(15) . .
C9 N1 C11 123.88(15) . .
C8 N2 C10 111.50(15) . .
C8 N2 C14 124.67(15) . .
C10 N2 C14 123.82(15) . .
C5 C1 C2 105.55(10) . .
C5 C1 Si 127.91(9) . .
C2 C1 Si 126.29(9) . .
C3 C2 C1 108.83(10) . .
C3 C2 Sn 82.90(7) . .
C1 C2 Sn 79.09(6) . .
C3 C2 H1 125.5(9) . .
C1 C2 H1 125.5(9) . .
Sn C2 H1 108.7(9) . .
C2 C3 C4 107.84(11) . .
C2 C3 H2 127.2(10) . .
C4 C3 H2 124.9(10) . .
C5 C4 C3 108.40(11) . .
C5 C4 H3 126.0(9) . .
C3 C4 H3 125.6(9) . .
C4 C5 C1 109.37(10) . .
C4 C5 H4 125.5(10) . .
C1 C5 H4 125.1(10) . .
Si C6 H5 113.0(10) . .
Si C6 H6 111.7(12) . .
H5 C6 H6 104.7(15) . .
Si C6 H7 111.4(12) . .
H5 C6 H7 109.6(15) . .
H6 C6 H7 106.1(16) . .
Si C7 H8 110.4(12) . .
Si C7 H9 109.0(10) . .
H8 C7 H9 105.0(15) . .
Si C7 H10 106.6(12) . .
H8 C7 H10 114.7(16) . .
H9 C7 H10 111.0(17) . .
N1 C8 N2 104.07(14) . .
N1 C8 Sn 124.31(12) . .
N2 C8 Sn 131.62(12) . .
C10 C9 N1 106.35(15) . .
C10 C9 C12 131.63(17) . .
N1 C9 C12 122.02(17) . .
C9 C10 N2 106.35(15) . .
C9 C10 C13 131.87(17) . .
N2 C10 C13 121.78(17) . .
N1 C11 H11A 109.5 . .
N1 C11 H11B 109.5 . .
H11A C11 H11B 109.5 . .
N1 C11 H11C 109.5 . .
H11A C11 H11C 109.5 . .
H11B C11 H11C 109.5 . .
C9 C12 H12A 109.5 . .
C9 C12 H12B 109.5 . .
H12A C12 H12B 109.5 . .
C9 C12 H12C 109.5 . .
H12A C12 H12C 109.5 . .
H12B C12 H12C 109.5 . .
C10 C13 H13A 109.5 . .
C10 C13 H13B 109.5 . .
H13A C13 H13B 109.5 . .
C10 C13 H13C 109.5 . .
H13A C13 H13C 109.5 . .
H13B C13 H13C 109.5 . .
N2 C14 H14A 109.5 . .
N2 C14 H14B 109.5 . .
H14A C14 H14B 109.5 . .
N2 C14 H14C 109.5 . .
H14A C14 H14C 109.5 . .
H14B C14 H14C 109.5 . .

loop_
_geom_bond_atom_site_label_1
_geom_bond_atom_site_label_2
_geom_bond_distance
_geom_bond_site_symmetry_2
Sn C8 2.4572(17) .
Sn C2 2.6072(11) 7_565
Sn C2 2.6073(11) .
Si O 1.6362(5) .
Si C1 1.8450(11) .
Si C6 1.8522(13) .
Si C7 1.8544(13) .
O Si 1.6362(5) 7_565
N1 C8 1.354(2) .
N1 C9 1.389(2) .
N1 C11 1.460(2) .
N2 C8 1.354(2) .
N2 C10 1.393(2) .
N2 C14 1.453(2) .
C1 C5 1.4239(15) .
C1 C2 1.4380(16) .
C2 C3 1.4035(17) .
C2 H1 0.923(15) .
C3 C4 1.4088(18) .
C3 H2 0.937(15) .
C4 C5 1.3939(17) .
C4 H3 0.969(16) .
C5 H4 0.938(15) .
C6 H5 0.951(17) .
C6 H6 0.89(2) .
C6 H7 0.91(2) .
C7 H8 0.957(19) .
C7 H9 0.989(19) .
C7 H10 0.99(2) .
C9 C10 1.352(3) .
C9 C12 1.493(3) .
C10 C13 1.487(3) .
C11 H11A 0.9800 .
C11 H11B 0.9800 .
C11 H11C 0.9800 .
C12 H12A 0.9800 .
C12 H12B 0.9800 .
C12 H12C 0.9800 .
C13 H13A 0.9800 .
C13 H13B 0.9800 .
C13 H13C 0.9800 .
C14 H14A 0.9800 .
C14 H14B 0.9800 .
C14 H14C 0.9800 .
